data_4067049
loop_
_publ_author_name
'Li, Ling'
'Jiao, Yunzhe'
'Brennessel, William W.'
'Jones, William D.'

_publ_section_title
;
 Reactivity and Regioselectivity of Insertion of Unsaturated Molecules
 into M&#x2212;C (M = Ir, Rh) Bonds of Cyclometalated Complexes
;
_journal_issue 20
_journal_name_full Organometallics
_journal_page_first 4593
_journal_paper_doi 10.1021/om100796q
_journal_volume 29
_journal_year 2010
_chemical_formula_moiety 'C24 H29 Cl N Rh'
_chemical_formula_sum 'C24 H29 Cl N Rh'
_chemical_formula_weight 469.84
_chemical_name_common jonll59
_chemical_name_systematic
;
 ?
;
_space_group_IT_number 14
_symmetry_cell_setting monoclinic
_symmetry_space_group_name_Hall '-P 2yn'
_symmetry_space_group_name_H-M 'P 1 21/n 1'
_atom_sites_solution_hydrogens geom
_atom_sites_solution_primary direct
_atom_sites_solution_secondary difmap
_audit_creation_method SHELXL-97
_cell_angle_alpha 90.00
_cell_angle_beta 95.271(1)
_cell_angle_gamma 90.00
_cell_formula_units_Z 4
_cell_length_a 8.7242(6)
_cell_length_b 12.0445(9)
_cell_length_c 19.9275(14)
_cell_measurement_reflns_used 4017
_cell_measurement_temperature 100.0(1)
_cell_measurement_theta_max 37.38
_cell_measurement_theta_min 2.66
_cell_volume 2085.1(3)
_computing_cell_refinement 'SAINT (Bruker, 2007)'
_computing_data_collection 'APEX2 (Bruker, 2007)'
_computing_data_reduction 'SAINT (Bruker, 2007)'
_computing_molecular_graphics 'SHELXTL (Sheldrick, 2008)'
_computing_publication_material 'SHELXTL (Sheldrick, 2008)'
_computing_structure_refinement 'SHELXL-97 (Sheldrick, 2008)'
_computing_structure_solution 'SIR97 (Altomare et al., 1999)'
_diffrn_ambient_temperature 100.0(1)
_diffrn_measured_fraction_theta_full 0.988
_diffrn_measured_fraction_theta_max 0.988
_diffrn_measurement_device_type 'Bruker SMART APEX II CCD Platform'
_diffrn_measurement_method 'area detector, \w scans per \f'
_diffrn_radiation_monochromator graphite
_diffrn_radiation_source 'fine-focus sealed tube'
_diffrn_radiation_type MoK\a
_diffrn_radiation_wavelength 0.71073
_diffrn_reflns_av_R_equivalents 0.0462
_diffrn_reflns_av_sigmaI/netI 0.0412
_diffrn_reflns_limit_h_max 15
_diffrn_reflns_limit_h_min -15
_diffrn_reflns_limit_k_max 20
_diffrn_reflns_limit_k_min -20
_diffrn_reflns_limit_l_max 34
_diffrn_reflns_limit_l_min -34
_diffrn_reflns_number 50000
_diffrn_reflns_theta_full 37.78
_diffrn_reflns_theta_max 37.78
_diffrn_reflns_theta_min 1.98
_exptl_absorpt_coefficient_mu 0.956
_exptl_absorpt_correction_T_max 0.8621
_exptl_absorpt_correction_T_min 0.8319
_exptl_absorpt_correction_type multi-scan
_exptl_absorpt_process_details 'SADABS (Sheldrick, 2007)'
_exptl_crystal_colour red-orange
_exptl_crystal_density_diffrn 1.497
_exptl_crystal_density_method 'not measured'
_exptl_crystal_description block
_exptl_crystal_F_000 968
_exptl_crystal_size_max 0.20
_exptl_crystal_size_mid 0.20
_exptl_crystal_size_min 0.16
_refine_diff_density_max 2.178
_refine_diff_density_min -1.118
_refine_diff_density_rms 0.116
_refine_ls_extinction_method none
_refine_ls_goodness_of_fit_ref 1.045
_refine_ls_hydrogen_treatment constr
_refine_ls_matrix_type full
_refine_ls_number_parameters 250
_refine_ls_number_reflns 11047
_refine_ls_number_restraints 0
_refine_ls_restrained_S_all 1.045
_refine_ls_R_factor_all 0.0709
_refine_ls_R_factor_gt 0.0408
_refine_ls_shift/su_max 0.002
_refine_ls_shift/su_mean 0.000
_refine_ls_structure_factor_coef Fsqd
_refine_ls_weighting_details 'calc w=1/[\s^2^(Fo^2^)+(0.0475P)^2^+1.0117P] where P=(Fo^2^+2Fc^2^)/3'
_refine_ls_weighting_scheme calc
_refine_ls_wR_factor_gt 0.0967
_refine_ls_wR_factor_ref 0.1111
_reflns_number_gt 7364
_reflns_number_total 11047
_reflns_threshold_expression >2sigma(I)
_cod_data_source_file om100796q_si_003.cif
_cod_data_source_block 4b
_cod_database_code 4067049

loop_
_symmetry_equiv_pos_as_xyz
'x, y, z'
'-x+1/2, y+1/2, -z+1/2'
'-x, -y, -z'
'x-1/2, -y-1/2, z-1/2'

loop_
_atom_site_label
_atom_site_type_symbol
_atom_site_fract_x
_atom_site_fract_y
_atom_site_fract_z
_atom_site_U_iso_or_equiv
_atom_site_adp_type
_atom_site_occupancy
_atom_site_symmetry_multiplicity
_atom_site_calc_flag
_atom_site_refinement_flags
Rh1 Rh 0.072341(15) 0.753230(12) 0.109845(7) 0.02028(4) Uani 1 1 d .
Cl1 Cl -0.12548(5) 0.61345(4) 0.10676(3) 0.02901(10) Uani 1 1 d .
N1 N 0.24433(18) 0.63084(13) 0.10713(8) 0.0222(3) Uani 1 1 d .
C1 C 0.1111(2) 0.71748(17) 0.21372(9) 0.0222(3) Uani 1 1 d .
H1 H 0.1142 0.6347 0.2176 0.027 Uiso 1 1 calc R
C2 C 0.2691(2) 0.75684(15) 0.23495(9) 0.0207(3) Uani 1 1 d .
C3 C 0.3014(2) 0.83768(17) 0.28484(10) 0.0255(4) Uani 1 1 d .
H3 H 0.2189 0.8677 0.3070 0.031 Uiso 1 1 calc R
C4 C 0.4493(2) 0.87521(18) 0.30291(10) 0.0286(4) Uani 1 1 d .
H4 H 0.4667 0.9309 0.3365 0.034 Uiso 1 1 calc R
C5 C 0.5728(2) 0.83151(18) 0.27194(11) 0.0286(4) Uani 1 1 d .
H5 H 0.6747 0.8567 0.2842 0.034 Uiso 1 1 calc R
C6 C 0.5446(2) 0.75072(16) 0.22294(10) 0.0245(3) Uani 1 1 d .
H6 H 0.6285 0.7202 0.2019 0.029 Uiso 1 1 calc R
C7 C 0.3952(2) 0.71303(16) 0.20370(9) 0.0209(3) Uani 1 1 d .
C8 C 0.3735(2) 0.62899(15) 0.15000(9) 0.0207(3) Uani 1 1 d .
C9 C 0.4867(2) 0.54910(17) 0.14226(10) 0.0255(4) Uani 1 1 d .
H9 H 0.5764 0.5469 0.1731 0.031 Uiso 1 1 calc R
C10 C 0.4688(3) 0.47345(18) 0.09018(11) 0.0302(4) Uani 1 1 d .
H10 H 0.5464 0.4199 0.0843 0.036 Uiso 1 1 calc R
C11 C 0.3360(3) 0.47700(18) 0.04661(11) 0.0299(4) Uani 1 1 d .
H11 H 0.3209 0.4262 0.0102 0.036 Uiso 1 1 calc R
C12 C 0.2265(2) 0.55544(17) 0.05707(10) 0.0273(4) Uani 1 1 d .
H12 H 0.1342 0.5566 0.0278 0.033 Uiso 1 1 calc R
C13 C 0.1883(2) 0.89587(17) 0.07444(11) 0.0278(4) Uani 1 1 d .
C14 C 0.0711(2) 0.93490(17) 0.11350(9) 0.0262(4) Uani 1 1 d .
C15 C -0.0720(2) 0.89518(19) 0.08253(11) 0.0299(4) Uani 1 1 d .
C16 C -0.0434(3) 0.84233(18) 0.01982(11) 0.0322(4) Uani 1 1 d .
C17 C 0.1136(3) 0.84242(18) 0.01438(10) 0.0310(4) Uani 1 1 d .
C18 C 0.3567(3) 0.9195(2) 0.08659(16) 0.0483(7) Uani 1 1 d .
H18A H 0.3834 0.9815 0.0580 0.073 Uiso 1 1 calc R
H18B H 0.4152 0.8535 0.0757 0.073 Uiso 1 1 calc R
H18C H 0.3820 0.9391 0.1340 0.073 Uiso 1 1 calc R
C19 C 0.0929(4) 1.0104(2) 0.17273(12) 0.0447(6) Uani 1 1 d .
H19A H 0.0926 1.0876 0.1572 0.067 Uiso 1 1 calc R
H19B H 0.1915 0.9940 0.1984 0.067 Uiso 1 1 calc R
H19C H 0.0091 0.9993 0.2016 0.067 Uiso 1 1 calc R
C20 C -0.2280(3) 0.9148(3) 0.10589(17) 0.0534(8) Uani 1 1 d .
H20A H -0.2808 0.9732 0.0784 0.080 Uiso 1 1 calc R
H20B H -0.2171 0.9379 0.1532 0.080 Uiso 1 1 calc R
H20C H -0.2883 0.8461 0.1013 0.080 Uiso 1 1 calc R
C21 C -0.1679(4) 0.7950(3) -0.02886(15) 0.0543(8) Uani 1 1 d .
H21A H -0.2124 0.8542 -0.0582 0.081 Uiso 1 1 calc R
H21B H -0.2483 0.7622 -0.0038 0.081 Uiso 1 1 calc R
H21C H -0.1242 0.7376 -0.0563 0.081 Uiso 1 1 calc R
C22 C 0.1943(4) 0.7929(3) -0.04182(15) 0.0567(9) Uani 1 1 d .
H22A H 0.1927 0.8459 -0.0792 0.085 Uiso 1 1 calc R
H22B H 0.1418 0.7244 -0.0574 0.085 Uiso 1 1 calc R
H22C H 0.3012 0.7760 -0.0256 0.085 Uiso 1 1 calc R
C23 C -0.0177(2) 0.75570(18) 0.25420(10) 0.0267(4) Uani 1 1 d .
H23A H -0.1174 0.7428 0.2275 0.032 Uiso 1 1 calc R
H23B H -0.0072 0.8366 0.2623 0.032 Uiso 1 1 calc R
C24 C -0.0189(3) 0.6965(2) 0.32164(11) 0.0372(5) Uani 1 1 d .
H24A H -0.1002 0.7279 0.3467 0.056 Uiso 1 1 calc R
H24B H 0.0810 0.7064 0.3477 0.056 Uiso 1 1 calc R
H24C H -0.0382 0.6172 0.3139 0.056 Uiso 1 1 calc R

loop_
_atom_site_aniso_label
_atom_site_aniso_U_11
_atom_site_aniso_U_22
_atom_site_aniso_U_33
_atom_site_aniso_U_23
_atom_site_aniso_U_13
_atom_site_aniso_U_12
Rh1 0.01874(6) 0.02526(7) 0.01671(6) 0.00220(5) 0.00085(4) -0.00232(5)
Cl1 0.02313(19) 0.0329(2) 0.0296(2) 0.00817(18) -0.00506(16) -0.00666(17)
N1 0.0235(7) 0.0251(7) 0.0185(6) -0.0010(5) 0.0043(5) -0.0054(6)
C1 0.0166(7) 0.0310(8) 0.0190(7) 0.0021(6) 0.0017(6) -0.0009(6)
C2 0.0176(6) 0.0264(8) 0.0179(7) 0.0025(6) 0.0009(5) 0.0006(6)
C3 0.0240(8) 0.0315(10) 0.0209(8) -0.0022(7) 0.0016(6) 0.0013(7)
C4 0.0286(9) 0.0314(10) 0.0249(9) -0.0042(7) -0.0031(7) -0.0022(8)
C5 0.0212(8) 0.0331(10) 0.0307(10) -0.0006(8) -0.0028(7) -0.0042(7)
C6 0.0168(7) 0.0301(9) 0.0266(8) 0.0005(7) 0.0011(6) -0.0008(7)
C7 0.0177(7) 0.0236(8) 0.0215(7) 0.0000(6) 0.0027(6) -0.0020(6)
C8 0.0195(7) 0.0250(8) 0.0184(7) 0.0005(6) 0.0051(6) -0.0025(6)
C9 0.0230(8) 0.0289(9) 0.0256(9) 0.0013(7) 0.0070(7) 0.0008(7)
C10 0.0351(10) 0.0272(9) 0.0303(10) -0.0002(7) 0.0140(8) 0.0014(8)
C11 0.0385(11) 0.0277(9) 0.0250(9) -0.0036(7) 0.0106(8) -0.0041(8)
C12 0.0315(9) 0.0294(9) 0.0210(8) -0.0021(7) 0.0031(7) -0.0062(8)
C13 0.0254(8) 0.0275(9) 0.0311(10) 0.0080(8) 0.0056(7) -0.0027(7)
C14 0.0319(9) 0.0249(8) 0.0217(8) 0.0025(7) 0.0021(7) -0.0003(7)
C15 0.0253(9) 0.0327(10) 0.0320(10) 0.0136(8) 0.0037(7) 0.0018(7)
C16 0.0387(11) 0.0295(10) 0.0263(9) 0.0096(8) -0.0080(8) -0.0047(8)
C17 0.0442(12) 0.0276(9) 0.0223(9) 0.0062(7) 0.0098(8) 0.0027(8)
C18 0.0264(10) 0.0438(14) 0.074(2) 0.0269(13) 0.0016(11) -0.0064(10)
C19 0.0784(19) 0.0295(11) 0.0255(10) 0.0010(8) 0.0005(11) 0.0041(12)
C20 0.0294(11) 0.0554(16) 0.078(2) 0.0359(15) 0.0179(12) 0.0139(11)
C21 0.0646(18) 0.0462(15) 0.0454(15) 0.0179(12) -0.0311(14) -0.0161(14)
C22 0.093(2) 0.0441(15) 0.0386(14) 0.0086(12) 0.0359(15) 0.0141(16)
C23 0.0200(7) 0.0401(11) 0.0206(7) 0.0030(8) 0.0049(6) 0.0013(7)
C24 0.0342(11) 0.0501(14) 0.0288(10) 0.0088(10) 0.0112(9) 0.0031(10)

loop_
_atom_type_symbol
_atom_type_description
_atom_type_scat_dispersion_real
_atom_type_scat_dispersion_imag
_atom_type_scat_source
C C 0.0033 0.0016 'International Tables Vol C Tables 4.2.6.8 and 6.1.1.4'
H H 0.0000 0.0000 'International Tables Vol C Tables 4.2.6.8 and 6.1.1.4'
N N 0.0061 0.0033 'International Tables Vol C Tables 4.2.6.8 and 6.1.1.4'
Cl Cl 0.1484 0.1585 'International Tables Vol C Tables 4.2.6.8 and 6.1.1.4'
Rh Rh -1.1178 0.9187 'International Tables Vol C Tables 4.2.6.8 and 6.1.1.4'

loop_
_geom_angle_atom_site_label_1
_geom_angle_atom_site_label_2
_geom_angle_atom_site_label_3
_geom_angle
N1 Rh1 C1 80.34(7)
N1 Rh1 C13 101.15(7)
C1 Rh1 C13 116.61(8)
N1 Rh1 C15 161.03(7)
C1 Rh1 C15 116.43(8)
C13 Rh1 C15 64.24(8)
N1 Rh1 C14 134.89(7)
C1 Rh1 C14 99.91(8)
C13 Rh1 C14 38.25(8)
C15 Rh1 C14 38.17(8)
N1 Rh1 C17 98.23(7)
C1 Rh1 C17 154.94(8)
C13 Rh1 C17 38.76(8)
C15 Rh1 C17 62.80(8)
C14 Rh1 C17 63.33(7)
N1 Rh1 C16 125.58(8)
C1 Rh1 C16 154.08(8)
C13 Rh1 C16 63.01(8)
C15 Rh1 C16 38.16(9)
C14 Rh1 C16 63.01(8)
C17 Rh1 C16 35.89(8)
N1 Rh1 Cl1 91.18(4)
C1 Rh1 Cl1 86.12(5)
C13 Rh1 Cl1 155.50(6)
C15 Rh1 Cl1 98.45(6)
C14 Rh1 Cl1 133.93(5)
C17 Rh1 Cl1 118.94(6)
C16 Rh1 Cl1 92.59(6)
C12 N1 C8 119.36(17)
C12 N1 Rh1 117.14(14)
C8 N1 Rh1 123.37(13)
C2 C1 C23 117.83(17)
C2 C1 Rh1 106.00(12)
C23 C1 Rh1 113.63(13)
C2 C1 H1 106.2
C23 C1 H1 106.2
Rh1 C1 H1 106.2
C3 C2 C7 117.20(16)
C3 C2 C1 123.10(16)
C7 C2 C1 119.70(16)
C4 C3 C2 122.27(18)
C4 C3 H3 118.9
C2 C3 H3 118.9
C3 C4 C5 120.13(19)
C3 C4 H4 119.9
C5 C4 H4 119.9
C6 C5 C4 118.93(18)
C6 C5 H5 120.5
C4 C5 H5 120.5
C5 C6 C7 121.43(18)
C5 C6 H6 119.3
C7 C6 H6 119.3
C6 C7 C2 120.03(17)
C6 C7 C8 118.45(16)
C2 C7 C8 121.51(16)
N1 C8 C9 119.91(17)
N1 C8 C7 119.52(16)
C9 C8 C7 120.56(17)
C10 C9 C8 120.40(19)
C10 C9 H9 119.8
C8 C9 H9 119.8
C9 C10 C11 118.8(2)
C9 C10 H10 120.6
C11 C10 H10 120.6
C12 C11 C10 118.71(19)
C12 C11 H11 120.6
C10 C11 H11 120.6
N1 C12 C11 122.8(2)
N1 C12 H12 118.6
C11 C12 H12 118.6
C14 C13 C17 107.81(18)
C14 C13 C18 126.5(2)
C17 C13 C18 125.1(2)
C14 C13 Rh1 72.55(11)
C17 C13 Rh1 74.21(12)
C18 C13 Rh1 125.84(15)
C13 C14 C15 107.33(18)
C13 C14 C19 126.2(2)
C15 C14 C19 126.3(2)
C13 C14 Rh1 69.20(12)
C15 C14 Rh1 69.91(12)
C19 C14 Rh1 129.52(14)
C14 C15 C16 107.99(18)
C14 C15 C20 126.7(2)
C16 C15 C20 125.0(2)
C14 C15 Rh1 71.92(12)
C16 C15 Rh1 74.12(12)
C20 C15 Rh1 124.84(15)
C17 C16 C15 108.58(19)
C17 C16 C21 127.8(2)
C15 C16 C21 123.7(2)
C17 C16 Rh1 71.81(12)
C15 C16 Rh1 67.71(11)
C21 C16 Rh1 125.41(16)
C16 C17 C13 107.86(18)
C16 C17 C22 126.4(2)
C13 C17 C22 125.7(2)
C16 C17 Rh1 72.30(12)
C13 C17 Rh1 67.03(11)
C22 C17 Rh1 124.46(16)
C13 C18 H18A 109.5
C13 C18 H18B 109.5
H18A C18 H18B 109.5
C13 C18 H18C 109.5
H18A C18 H18C 109.5
H18B C18 H18C 109.5
C14 C19 H19A 109.5
C14 C19 H19B 109.5
H19A C19 H19B 109.5
C14 C19 H19C 109.5
H19A C19 H19C 109.5
H19B C19 H19C 109.5
C15 C20 H20A 109.5
C15 C20 H20B 109.5
H20A C20 H20B 109.5
C15 C20 H20C 109.5
H20A C20 H20C 109.5
H20B C20 H20C 109.5
C16 C21 H21A 109.5
C16 C21 H21B 109.5
H21A C21 H21B 109.5
C16 C21 H21C 109.5
H21A C21 H21C 109.5
H21B C21 H21C 109.5
C17 C22 H22A 109.5
C17 C22 H22B 109.5
H22A C22 H22B 109.5
C17 C22 H22C 109.5
H22A C22 H22C 109.5
H22B C22 H22C 109.5
C1 C23 C24 113.20(17)
C1 C23 H23A 108.9
C24 C23 H23A 108.9
C1 C23 H23B 108.9
C24 C23 H23B 108.9
H23A C23 H23B 107.8
C23 C24 H24A 109.5
C23 C24 H24B 109.5
H24A C24 H24B 109.5
C23 C24 H24C 109.5
H24A C24 H24C 109.5
H24B C24 H24C 109.5

loop_
_geom_bond_atom_site_label_1
_geom_bond_atom_site_label_2
_geom_bond_distance
Rh1 N1 2.1077(17)
Rh1 C1 2.1110(18)
Rh1 C13 2.1456(19)
Rh1 C15 2.163(2)
Rh1 C14 2.189(2)
Rh1 C17 2.2423(19)
Rh1 C16 2.249(2)
Rh1 Cl1 2.4077(5)
N1 C12 1.348(2)
N1 C8 1.350(2)
C1 C2 1.482(3)
C1 C23 1.513(3)
C1 H1 1.0000
C2 C3 1.402(3)
C2 C7 1.415(2)
C3 C4 1.383(3)
C3 H3 0.9500
C4 C5 1.393(3)
C4 H4 0.9500
C5 C6 1.384(3)
C5 H5 0.9500
C6 C7 1.400(3)
C6 H6 0.9500
C7 C8 1.473(3)
C8 C9 1.397(3)
C9 C10 1.379(3)
C9 H9 0.9500
C10 C11 1.383(3)
C10 H10 0.9500
C11 C12 1.373(3)
C11 H11 0.9500
C12 H12 0.9500
C13 C14 1.421(3)
C13 C17 1.459(3)
C13 C18 1.495(3)
C14 C15 1.423(3)
C14 C19 1.488(3)
C15 C16 1.444(3)
C15 C20 1.498(3)
C16 C17 1.384(3)
C16 C21 1.501(3)
C17 C22 1.500(3)
C18 H18A 0.9800
C18 H18B 0.9800
C18 H18C 0.9800
C19 H19A 0.9800
C19 H19B 0.9800
C19 H19C 0.9800
C20 H20A 0.9800
C20 H20B 0.9800
C20 H20C 0.9800
C21 H21A 0.9800
C21 H21B 0.9800
C21 H21C 0.9800
C22 H22A 0.9800
C22 H22B 0.9800
C22 H22C 0.9800
C23 C24 1.522(3)
C23 H23A 0.9900
C23 H23B 0.9900
C24 H24A 0.9800
C24 H24B 0.9800
C24 H24C 0.9800

loop_
_geom_torsion_atom_site_label_1
_geom_torsion_atom_site_label_2
_geom_torsion_atom_site_label_3
_geom_torsion_atom_site_label_4
_geom_torsion
C1 Rh1 N1 C12 139.02(15)
C13 Rh1 N1 C12 -105.54(14)
C15 Rh1 N1 C12 -67.6(3)
C14 Rh1 N1 C12 -126.57(14)
C17 Rh1 N1 C12 -66.31(15)
C16 Rh1 N1 C12 -40.87(17)
Cl1 Rh1 N1 C12 53.16(13)
C1 Rh1 N1 C8 -45.14(14)
C13 Rh1 N1 C8 70.30(15)
C15 Rh1 N1 C8 108.2(2)
C14 Rh1 N1 C8 49.27(18)
C17 Rh1 N1 C8 109.53(15)
C16 Rh1 N1 C8 134.97(14)
Cl1 Rh1 N1 C8 -131.00(14)
N1 Rh1 C1 C2 67.12(13)
C13 Rh1 C1 C2 -30.59(16)
C15 Rh1 C1 C2 -103.50(14)
C14 Rh1 C1 C2 -67.06(14)
C17 Rh1 C1 C2 -21.7(3)
C16 Rh1 C1 C2 -113.08(18)
Cl1 Rh1 C1 C2 158.99(13)
N1 Rh1 C1 C23 -161.91(15)
C13 Rh1 C1 C23 100.38(15)
C15 Rh1 C1 C23 27.46(17)
C14 Rh1 C1 C23 63.91(15)
C17 Rh1 C1 C23 109.3(2)
C16 Rh1 C1 C23 17.9(3)
Cl1 Rh1 C1 C23 -70.05(14)
C23 C1 C2 C3 -8.2(3)
Rh1 C1 C2 C3 120.36(17)
C23 C1 C2 C7 172.55(17)
Rh1 C1 C2 C7 -58.92(19)
C7 C2 C3 C4 0.8(3)
C1 C2 C3 C4 -178.50(19)
C2 C3 C4 C5 -0.9(3)
C3 C4 C5 C6 0.2(3)
C4 C5 C6 C7 0.5(3)
C5 C6 C7 C2 -0.6(3)
C5 C6 C7 C8 178.45(19)
C3 C2 C7 C6 0.0(3)
C1 C2 C7 C6 179.28(17)
C3 C2 C7 C8 -179.07(17)
C1 C2 C7 C8 0.3(3)
C12 N1 C8 C9 -0.2(3)
Rh1 N1 C8 C9 -175.96(13)
C12 N1 C8 C7 178.43(16)
Rh1 N1 C8 C7 2.7(2)
C6 C7 C8 N1 -146.09(18)
C2 C7 C8 N1 32.9(3)
C6 C7 C8 C9 32.5(3)
C2 C7 C8 C9 -148.43(18)
N1 C8 C9 C10 1.4(3)
C7 C8 C9 C10 -177.25(18)
C8 C9 C10 C11 -1.1(3)
C9 C10 C11 C12 -0.3(3)
C8 N1 C12 C11 -1.3(3)
Rh1 N1 C12 C11 174.75(15)
C10 C11 C12 N1 1.5(3)
N1 Rh1 C13 C14 -155.75(11)
C1 Rh1 C13 C14 -71.06(13)
C15 Rh1 C13 C14 37.06(12)
C17 Rh1 C13 C14 114.96(17)
C16 Rh1 C13 C14 79.84(13)
Cl1 Rh1 C13 C14 85.36(18)
N1 Rh1 C13 C17 89.28(12)
C1 Rh1 C13 C17 173.98(12)
C15 Rh1 C13 C17 -77.90(13)
C14 Rh1 C13 C17 -114.96(17)
C16 Rh1 C13 C17 -35.12(12)
Cl1 Rh1 C13 C17 -29.6(2)
N1 Rh1 C13 C18 -32.9(2)
C1 Rh1 C13 C18 51.8(2)
C15 Rh1 C13 C18 159.9(2)
C14 Rh1 C13 C18 122.8(3)
C17 Rh1 C13 C18 -122.2(3)
C16 Rh1 C13 C18 -157.3(3)
Cl1 Rh1 C13 C18 -151.83(18)
C17 C13 C14 C15 6.6(2)
C18 C13 C14 C15 178.2(2)
Rh1 C13 C14 C15 -59.78(14)
C17 C13 C14 C19 -169.2(2)
C18 C13 C14 C19 2.4(3)
Rh1 C13 C14 C19 124.4(2)
C17 C13 C14 Rh1 66.39(14)
C18 C13 C14 Rh1 -122.1(2)
N1 Rh1 C14 C13 34.66(16)
C1 Rh1 C14 C13 120.85(12)
C15 Rh1 C14 C13 -118.56(17)
C17 Rh1 C14 C13 -39.43(12)
C16 Rh1 C14 C13 -79.82(13)
Cl1 Rh1 C14 C13 -144.97(10)
N1 Rh1 C14 C15 153.22(11)
C1 Rh1 C14 C15 -120.59(12)
C13 Rh1 C14 C15 118.56(17)
C17 Rh1 C14 C15 79.13(13)
C16 Rh1 C14 C15 38.74(12)
Cl1 Rh1 C14 C15 -26.41(14)
N1 Rh1 C14 C19 -85.7(2)
C1 Rh1 C14 C19 0.5(2)
C13 Rh1 C14 C19 -120.3(3)
C15 Rh1 C14 C19 121.1(3)
C17 Rh1 C14 C19 -159.8(2)
C16 Rh1 C14 C19 159.8(2)
Cl1 Rh1 C14 C19 94.7(2)
C13 C14 C15 C16 -6.6(2)
C19 C14 C15 C16 169.2(2)
Rh1 C14 C15 C16 -65.89(14)
C13 C14 C15 C20 179.7(2)
C19 C14 C15 C20 -4.5(3)
Rh1 C14 C15 C20 120.4(2)
C13 C14 C15 Rh1 59.33(14)
C19 C14 C15 Rh1 -124.9(2)
N1 Rh1 C15 C14 -79.1(3)
C1 Rh1 C15 C14 71.26(13)
C13 Rh1 C15 C14 -37.14(11)
C17 Rh1 C15 C14 -80.62(13)
C16 Rh1 C15 C14 -115.50(17)
Cl1 Rh1 C15 C14 161.11(10)
N1 Rh1 C15 C16 36.4(3)
C1 Rh1 C15 C16 -173.24(12)
C13 Rh1 C15 C16 78.37(13)
C14 Rh1 C15 C16 115.50(17)
C17 Rh1 C15 C16 34.88(12)
Cl1 Rh1 C15 C16 -83.39(12)
N1 Rh1 C15 C20 158.2(2)
C1 Rh1 C15 C20 -51.4(3)
C13 Rh1 C15 C20 -159.8(3)
C14 Rh1 C15 C20 -122.6(3)
C17 Rh1 C15 C20 156.7(3)
C16 Rh1 C15 C20 121.9(3)
Cl1 Rh1 C15 C20 38.5(2)
C14 C15 C16 C17 4.0(2)
C20 C15 C16 C17 177.8(2)
Rh1 C15 C16 C17 -60.42(15)
C14 C15 C16 C21 -176.9(2)
C20 C15 C16 C21 -3.1(3)
Rh1 C15 C16 C21 118.6(2)
C14 C15 C16 Rh1 64.43(14)
C20 C15 C16 Rh1 -121.7(2)
N1 Rh1 C16 C17 -46.49(16)
C1 Rh1 C16 C17 133.76(18)
C13 Rh1 C16 C17 37.91(13)
C15 Rh1 C16 C17 119.80(18)
C14 Rh1 C16 C17 81.05(14)
Cl1 Rh1 C16 C17 -139.80(12)
N1 Rh1 C16 C15 -166.29(11)
C1 Rh1 C16 C15 14.0(2)
C13 Rh1 C16 C15 -81.89(13)
C14 Rh1 C16 C15 -38.75(12)
C17 Rh1 C16 C15 -119.80(18)
Cl1 Rh1 C16 C15 100.40(12)
N1 Rh1 C16 C21 77.4(3)
C1 Rh1 C16 C21 -102.4(3)
C13 Rh1 C16 C21 161.8(3)
C15 Rh1 C16 C21 -116.3(3)
C14 Rh1 C16 C21 -155.1(3)
C17 Rh1 C16 C21 123.9(3)
Cl1 Rh1 C16 C21 -15.9(3)
C15 C16 C17 C13 0.1(2)
C21 C16 C17 C13 -178.9(2)
Rh1 C16 C17 C13 -57.78(14)
C15 C16 C17 C22 178.1(2)
C21 C16 C17 C22 -1.0(4)
Rh1 C16 C17 C22 120.2(2)
C15 C16 C17 Rh1 57.89(14)
C21 C16 C17 Rh1 -121.1(2)
C14 C13 C17 C16 -4.2(2)
C18 C13 C17 C16 -175.9(2)
Rh1 C13 C17 C16 61.09(15)
C14 C13 C17 C22 177.8(2)
C18 C13 C17 C22 6.1(3)
Rh1 C13 C17 C22 -116.9(2)
C14 C13 C17 Rh1 -65.28(14)
C18 C13 C17 Rh1 123.0(2)
N1 Rh1 C17 C16 143.41(13)
C1 Rh1 C17 C16 -131.80(19)
C13 Rh1 C17 C16 -119.00(18)
C15 Rh1 C17 C16 -37.07(13)
C14 Rh1 C17 C16 -80.09(14)
Cl1 Rh1 C17 C16 47.46(14)
N1 Rh1 C17 C13 -97.59(12)
C1 Rh1 C17 C13 -12.8(2)
C15 Rh1 C17 C13 81.93(13)
C14 Rh1 C17 C13 38.91(12)
C16 Rh1 C17 C13 119.00(18)
Cl1 Rh1 C17 C13 166.46(10)
N1 Rh1 C17 C22 20.9(3)
C1 Rh1 C17 C22 105.7(3)
C13 Rh1 C17 C22 118.5(3)
C15 Rh1 C17 C22 -159.6(3)
C14 Rh1 C17 C22 157.4(3)
C16 Rh1 C17 C22 -122.5(3)
Cl1 Rh1 C17 C22 -75.0(3)
C2 C1 C23 C24 -75.4(2)
Rh1 C1 C23 C24 159.73(16)
